data_4088177
loop_
_publ_author_name
'Schipper, Desmond E.'
'Young, Benjamin E.'
'Whitmire, Kenton H.'

_publ_section_title
;
 Transformations in Transition-Metal Carbonyls Containing Arsenic:
 Exploring the Chemistry of [Et4N]2[HAs{Fe(CO)4}3] in the Search for
 Single-Source Precursors for Advanced Metal Pnictide Materials
;
_journal_issue 4
_journal_name_full Organometallics
_journal_page_first 471
_journal_paper_doi 10.1021/acs.organomet.5b00906
_journal_volume 35
_journal_year 2016
_chemical_formula_moiety ' (C8 H20 N +) (C14 O14 As Br Fe3 Mn -)'
_chemical_formula_sum 'C22 H20 As Br Fe3 Mn N O14'
_chemical_formula_weight 899.71
_chemical_name_systematic
;
Tetraethylammonium (?2-carbonyl)-(bromo-tetracarbonyl-manganese)-nonacarbonyl-arsenic-tri-iron
;
_space_group_crystal_system orthorhombic
_space_group_IT_number 33
_space_group_name_Hall 'P 2c -2n'
_space_group_name_H-M_alt 'P n a 21'
_atom_sites_solution_hydrogens geom
_audit_creation_method SHELXL-2013
_cell_angle_alpha 90
_cell_angle_beta 90
_cell_angle_gamma 90
_cell_formula_units_Z 4
_cell_length_a 17.645(4)
_cell_length_b 16.163(3)
_cell_length_c 11.135(2)
_cell_measurement_reflns_used 9769
_cell_measurement_temperature 173
_cell_measurement_theta_max 32.0
_cell_measurement_theta_min 1.7
_cell_volume 3175.7(11)
_computing_structure_refinement 'SHELXL-2013 (Sheldrick, 2013)'
_diffrn_ambient_temperature 173
_diffrn_detector_area_resol_mean 13.6612
_diffrn_measured_fraction_theta_full 0.997
_diffrn_measured_fraction_theta_max 0.980
_diffrn_measurement_device
;
SCXMini: Fixed Chi 2 circle
;
_diffrn_measurement_device_type
;
Rigaku Mercury2 (2x2 bin mode)
;
_diffrn_measurement_method 'profile data from \w-scans'
_diffrn_radiation_type MoK\a
_diffrn_radiation_wavelength 0.71073
_diffrn_reflns_av_R_equivalents 0.0430
_diffrn_reflns_av_unetI/netI 0.0497
_diffrn_reflns_Laue_measured_fraction_full 0.997
_diffrn_reflns_Laue_measured_fraction_max 0.980
_diffrn_reflns_limit_h_max 24
_diffrn_reflns_limit_h_min -26
_diffrn_reflns_limit_k_max 23
_diffrn_reflns_limit_k_min -23
_diffrn_reflns_limit_l_max 15
_diffrn_reflns_limit_l_min -15
_diffrn_reflns_number 40123
_diffrn_reflns_point_group_measured_fraction_full 0.996
_diffrn_reflns_point_group_measured_fraction_max 0.957
_diffrn_reflns_theta_full 25.242
_diffrn_reflns_theta_max 31.966
_diffrn_reflns_theta_min 1.709
_diffrn_source 'Sealed Tube'
_exptl_absorpt_coefficient_mu 4.087
_exptl_absorpt_correction_T_max 1.000
_exptl_absorpt_correction_T_min 0.571
_exptl_absorpt_correction_type multi-scan
_exptl_absorpt_process_details 'SADABS (Sheldrick, 1996)'
_exptl_crystal_colour Black
_exptl_crystal_density_diffrn 1.882
_exptl_crystal_description Blocks
_exptl_crystal_F_000 1768
_exptl_crystal_size_max 0.400
_exptl_crystal_size_mid 0.060
_exptl_crystal_size_min 0.060
_refine_diff_density_max 0.647
_refine_diff_density_min -0.727
_refine_diff_density_rms 0.103
_refine_ls_abs_structure_details
;
 Refined as an inversion twin.
;
_refine_ls_abs_structure_Flack 0.654(10)
_refine_ls_extinction_method none
_refine_ls_goodness_of_fit_ref 1.153
_refine_ls_hydrogen_treatment constr
_refine_ls_matrix_type full
_refine_ls_number_parameters 389
_refine_ls_number_reflns 10535
_refine_ls_number_restraints 1
_refine_ls_restrained_S_all 1.153
_refine_ls_R_factor_all 0.0576
_refine_ls_R_factor_gt 0.0367
_refine_ls_shift/su_max 0.000
_refine_ls_shift/su_mean 0.000
_refine_ls_structure_factor_coef Fsqd
_refine_ls_weighting_details
;
 w=1/[\s^2^(Fo^2^)+(0.0338P)^2^]
 where P=(Fo^2^+2Fc^2^)/3
;
_refine_ls_weighting_scheme calc
_refine_ls_wR_factor_gt 0.0773
_refine_ls_wR_factor_ref 0.0918
_reflns_Friedel_coverage 0.914
_reflns_Friedel_fraction_full 0.998
_reflns_Friedel_fraction_max 0.981
_reflns_number_gt 8483
_reflns_number_total 10535
_reflns_threshold_expression 'I > 2\s(I)'
_cod_data_source_file om5b00906_si_002.cif
_cod_data_source_block VIII
_cod_depositor_comments
;
The following automatic conversions were performed:

data item '_exptl_absorpt_correction_type' value 'Multi-scan' was
changed to 'multi-scan' in accordance with the
/home/saulius/struct/COD-crude-data/automatic-downloads/DataCite-retrospective/ACS/depositions/lib/dictionaries/cif_core.dic
dictionary named 'cif_core.dic' version 2.4.2 last updated on
2011-04-26.

Automatic conversion script
Id: cif_fix_values 6909 2019-04-08 15:41:33Z antanas 
;
_cod_database_code 4088177
_shelx_space_group_comment
;
The symmetry employed for this shelxl refinement is uniquely defined
by the following loop, which should always be used as a source of
symmetry information in preference to the above space-group names.
They are only intended as comments.
;
_shelx_estimated_absorpt_t_min 0.292
_shelx_estimated_absorpt_t_max 0.792
_shelxl_version_number 2013-2

loop_
_space_group_symop_operation_xyz
'x, y, z'
'-x, -y, z+1/2'
'x+1/2, -y+1/2, z'
'-x+1/2, y+1/2, z+1/2'

loop_
_atom_site_label
_atom_site_type_symbol
_atom_site_fract_x
_atom_site_fract_y
_atom_site_fract_z
_atom_site_U_iso_or_equiv
_atom_site_adp_type
_atom_site_occupancy
_atom_site_site_symmetry_order
_atom_site_calc_flag
_atom_site_refinement_flags_posn
_atom_site_refinement_flags_adp
As1 As 0.17729(2) 0.19544(3) 0.16136(5) 0.02639(10) Uani 1 1 d . .
Fe2 Fe 0.05118(3) 0.15526(4) 0.15193(7) 0.02624(14) Uani 1 1 d . .
Fe1 Fe 0.15627(4) 0.07760(4) 0.27591(7) 0.03069(16) Uani 1 1 d . .
Br1 Br 0.13125(3) 0.38913(3) 0.27652(5) 0.03854(13) Uani 1 1 d . .
Fe3 Fe 0.16681(4) 0.08318(5) 0.03949(7) 0.03187(17) Uani 1 1 d . .
Mn4 Mn 0.24632(4) 0.32369(5) 0.18242(8) 0.03099(17) Uani 1 1 d . .
N1 N 0.0185(2) 0.6455(2) 0.1442(4) 0.0309(9) Uani 1 1 d . .
C7 C 0.0268(3) 0.7388(3) 0.1318(5) 0.0402(13) Uani 1 1 d . .
H7A H 0.0753 0.7506 0.0948 0.048 Uiso 1 1 calc R U
H7B H -0.0124 0.7588 0.0781 0.048 Uiso 1 1 calc R U
C4 C 0.1588(4) 0.6262(5) 0.1899(8) 0.072(2) Uani 1 1 d . .
H4A H 0.1926 0.6027 0.2481 0.108 Uiso 1 1 calc R U
H4B H 0.1678 0.6846 0.1838 0.108 Uiso 1 1 calc R U
H4C H 0.1673 0.6007 0.1132 0.108 Uiso 1 1 calc R U
C5 C 0.0266(3) 0.6104(3) 0.0185(5) 0.0401(13) Uani 1 1 d . .
H5A H -0.0131 0.6337 -0.0314 0.048 Uiso 1 1 calc R U
H5B H 0.0748 0.6283 -0.0142 0.048 Uiso 1 1 calc R U
C3 C 0.0782(4) 0.6114(4) 0.2284(6) 0.0460(14) Uani 1 1 d . .
H3A H 0.0709 0.6360 0.3070 0.055 Uiso 1 1 calc R U
H3B H 0.0703 0.5523 0.2365 0.055 Uiso 1 1 calc R U
C1 C -0.0578(3) 0.6228(4) 0.1968(5) 0.0417(13) Uani 1 1 d . .
H1A H -0.0598 0.6428 0.2789 0.050 Uiso 1 1 calc R U
H1B H -0.0616 0.5630 0.1996 0.050 Uiso 1 1 calc R U
C2 C -0.1265(3) 0.6561(5) 0.1301(6) 0.0522(17) Uani 1 1 d . .
H2A H -0.1719 0.6385 0.1701 0.078 Uiso 1 1 calc R U
H2B H -0.1264 0.6354 0.0493 0.078 Uiso 1 1 calc R U
H2C H -0.1246 0.7154 0.1287 0.078 Uiso 1 1 calc R U
O21 O 0.0408(2) 0.3070(3) 0.0084(4) 0.0427(9) Uani 1 1 d . .
O120 O 0.0049(2) -0.0033(2) 0.2614(4) 0.0447(10) Uani 1 1 d . .
O42 O 0.1902(3) 0.3846(3) -0.0556(4) 0.0590(13) Uani 1 1 d . .
O12 O 0.1778(2) -0.1019(3) 0.2587(6) 0.0570(13) Uani 1 1 d . .
C23 C -0.0074(3) 0.2015(3) 0.2657(5) 0.0312(10) Uani 1 1 d . .
O43 O 0.2836(3) 0.2742(3) 0.4363(4) 0.0582(12) Uani 1 1 d . .
O23 O -0.0456(2) 0.2314(3) 0.3345(4) 0.0448(10) Uani 1 1 d . .
C41 C 0.2976(3) 0.4219(3) 0.2011(5) 0.0401(13) Uani 1 1 d . .
O44 O 0.3719(2) 0.2375(3) 0.0627(5) 0.0595(13) Uani 1 1 d . .
O22 O -0.0582(3) 0.0751(3) -0.0068(4) 0.0534(12) Uani 1 1 d . .
C120 C 0.0477(3) 0.0489(3) 0.2396(5) 0.0326(11) Uani 1 1 d . .
O32 O 0.3268(3) 0.0389(4) 0.0231(6) 0.0770(18) Uani 1 1 d . .
C12 C 0.1682(3) -0.0318(4) 0.2647(6) 0.0402(12) Uani 1 1 d . .
C42 C 0.2109(3) 0.3593(3) 0.0343(5) 0.0382(12) Uani 1 1 d . .
O41 O 0.3281(3) 0.4829(3) 0.2113(5) 0.0591(13) Uani 1 1 d . .
C22 C -0.0137(3) 0.1040(3) 0.0527(5) 0.0339(11) Uani 1 1 d . .
C21 C 0.0483(3) 0.2482(3) 0.0657(5) 0.0323(11) Uani 1 1 d . .
C43 C 0.2711(3) 0.2915(4) 0.3396(6) 0.0421(13) Uani 1 1 d . .
C32 C 0.2633(4) 0.0552(4) 0.0293(6) 0.0485(15) Uani 1 1 d . .
O13 O 0.1112(4) 0.1194(3) 0.5229(5) 0.0708(15) Uani 1 1 d . .
O11 O 0.3180(3) 0.0958(3) 0.3252(6) 0.0692(16) Uani 1 1 d . .
O33 O 0.1633(3) 0.1724(4) -0.1873(5) 0.0691(15) Uani 1 1 d . .
C6 C 0.0225(4) 0.5170(4) 0.0099(6) 0.0512(16) Uani 1 1 d . .
H6A H 0.0283 0.5005 -0.0724 0.077 Uiso 1 1 calc R U
H6B H -0.0257 0.4983 0.0393 0.077 Uiso 1 1 calc R U
H6C H 0.0623 0.4930 0.0572 0.077 Uiso 1 1 calc R U
C11 C 0.2545(4) 0.0914(4) 0.3054(6) 0.0479(16) Uani 1 1 d . .
C13 C 0.1284(4) 0.1024(4) 0.4283(6) 0.0462(15) Uani 1 1 d . .
C8 C 0.0217(4) 0.7859(4) 0.2480(7) 0.0538(17) Uani 1 1 d . .
H8A H 0.0276 0.8440 0.2325 0.081 Uiso 1 1 calc R U
H8B H 0.0611 0.7677 0.3014 0.081 Uiso 1 1 calc R U
H8C H -0.0268 0.7762 0.2844 0.081 Uiso 1 1 calc R U
C33 C 0.1632(4) 0.1366(4) -0.0995(6) 0.0445(14) Uani 1 1 d . .
O31 O 0.0934(3) -0.0750(3) -0.0191(5) 0.0645(14) Uani 1 1 d . .
C31 C 0.1210(4) -0.0134(4) 0.0033(6) 0.0445(14) Uani 1 1 d . .
C44 C 0.3239(3) 0.2719(4) 0.1112(6) 0.0418(13) Uani 1 1 d . .

loop_
_atom_site_aniso_label
_atom_site_aniso_U_11
_atom_site_aniso_U_22
_atom_site_aniso_U_33
_atom_site_aniso_U_23
_atom_site_aniso_U_13
_atom_site_aniso_U_12
As1 0.0230(2) 0.0254(2) 0.0308(2) -0.0011(2) -0.0018(2) -0.00074(16)
Fe2 0.0240(3) 0.0250(3) 0.0297(3) 0.0003(3) -0.0007(3) 0.0003(2)
Fe1 0.0304(4) 0.0280(3) 0.0336(4) 0.0031(3) -0.0060(3) -0.0004(3)
Br1 0.0424(3) 0.0355(3) 0.0377(3) -0.0030(2) 0.0053(3) 0.0039(2)
Fe3 0.0331(4) 0.0289(4) 0.0337(4) -0.0040(3) 0.0004(3) 0.0036(3)
Mn4 0.0277(3) 0.0300(3) 0.0353(4) -0.0014(3) 0.0008(3) -0.0040(3)
N1 0.035(2) 0.0290(19) 0.028(2) 0.0023(17) 0.0031(18) -0.0014(16)
C7 0.045(3) 0.032(3) 0.044(3) 0.007(2) 0.004(2) -0.001(2)
C4 0.045(4) 0.079(5) 0.092(7) 0.000(5) -0.024(4) 0.004(3)
C5 0.042(3) 0.044(3) 0.033(3) -0.002(2) 0.003(2) 0.007(2)
C3 0.051(3) 0.041(3) 0.046(3) 0.006(3) -0.014(3) 0.005(3)
C1 0.046(3) 0.044(3) 0.035(3) -0.001(2) 0.008(2) -0.011(2)
C2 0.038(3) 0.065(4) 0.054(4) -0.014(3) 0.003(3) -0.008(3)
O21 0.041(2) 0.042(2) 0.045(2) 0.0126(19) -0.0066(18) -0.0022(17)
O120 0.0371(19) 0.037(2) 0.060(3) 0.011(2) -0.004(2) -0.0047(16)
O42 0.057(3) 0.078(4) 0.042(3) 0.021(2) 0.001(2) -0.007(3)
O12 0.051(3) 0.033(2) 0.088(4) 0.001(2) -0.008(3) 0.0089(18)
C23 0.029(2) 0.030(2) 0.035(3) -0.002(2) -0.005(2) -0.0023(19)
O43 0.064(3) 0.070(3) 0.041(3) 0.004(2) -0.013(2) -0.010(2)
O23 0.049(2) 0.047(3) 0.038(2) -0.0118(19) 0.0039(18) 0.0054(19)
C41 0.037(3) 0.040(3) 0.043(3) -0.004(2) -0.001(2) -0.004(2)
O44 0.034(2) 0.061(3) 0.084(4) -0.024(3) 0.012(2) -0.004(2)
O22 0.059(3) 0.054(3) 0.048(3) -0.009(2) -0.013(2) -0.015(2)
C120 0.030(2) 0.031(3) 0.036(3) 0.005(2) 0.001(2) 0.000(2)
O32 0.041(3) 0.081(4) 0.109(5) -0.016(4) 0.012(3) 0.020(3)
C12 0.031(3) 0.036(3) 0.053(4) 0.003(3) -0.004(3) 0.000(2)
C42 0.034(3) 0.040(3) 0.041(3) 0.001(3) 0.008(2) -0.009(2)
O41 0.065(3) 0.043(2) 0.069(3) -0.010(2) 0.008(2) -0.021(2)
C22 0.039(3) 0.032(3) 0.030(3) -0.003(2) -0.002(2) -0.001(2)
C21 0.029(2) 0.037(3) 0.031(3) 0.003(2) 0.001(2) -0.001(2)
C43 0.034(3) 0.042(3) 0.050(4) -0.003(3) -0.006(3) -0.009(2)
C32 0.048(3) 0.041(3) 0.056(4) -0.006(3) -0.002(3) 0.006(3)
O13 0.108(4) 0.068(3) 0.037(3) -0.008(2) -0.001(3) 0.014(3)
O11 0.038(3) 0.071(4) 0.099(4) 0.011(3) -0.032(3) -0.007(2)
O33 0.087(4) 0.068(3) 0.052(3) 0.022(3) 0.015(3) 0.022(3)
C6 0.059(4) 0.045(3) 0.049(4) -0.017(3) -0.007(3) 0.004(3)
C11 0.044(3) 0.040(3) 0.060(4) 0.010(3) -0.020(3) -0.003(3)
C13 0.057(4) 0.042(3) 0.040(3) 0.004(3) -0.011(3) 0.003(3)
C8 0.063(4) 0.037(3) 0.062(4) -0.012(3) 0.000(3) -0.004(3)
C33 0.054(4) 0.040(3) 0.040(3) -0.001(3) 0.006(3) 0.014(3)
O31 0.085(4) 0.040(3) 0.069(3) -0.015(2) -0.011(3) -0.012(2)
C31 0.055(4) 0.039(3) 0.040(3) -0.008(3) -0.005(3) 0.003(3)
C44 0.033(3) 0.042(3) 0.051(3) -0.005(3) -0.001(2) -0.009(2)

loop_
_atom_type_symbol
_atom_type_description
_atom_type_scat_dispersion_real
_atom_type_scat_dispersion_imag
_atom_type_scat_source
C C 0.0033 0.0016 'International Tables Vol C Tables 4.2.6.8 and 6.1.1.4'
H H 0.0000 0.0000 'International Tables Vol C Tables 4.2.6.8 and 6.1.1.4'
O O 0.0106 0.0060 'International Tables Vol C Tables 4.2.6.8 and 6.1.1.4'
Mn Mn 0.3368 0.7283 'International Tables Vol C Tables 4.2.6.8 and 6.1.1.4'
Fe Fe 0.3463 0.8444 'International Tables Vol C Tables 4.2.6.8 and 6.1.1.4'
As As 0.0499 2.0058 'International Tables Vol C Tables 4.2.6.8 and 6.1.1.4'
Br Br -0.2901 2.4595 'International Tables Vol C Tables 4.2.6.8 and 6.1.1.4'
N N 0.0061 0.0033 'International Tables Vol C Tables 4.2.6.8 and 6.1.1.4'

loop_
_geom_angle_atom_site_label_1
_geom_angle_atom_site_label_2
_geom_angle_atom_site_label_3
_geom_angle
Fe3 As1 Fe2 70.83(3)
Fe3 As1 Fe1 70.14(3)
Fe2 As1 Fe1 69.03(3)
Fe3 As1 Mn4 141.61(4)
Fe2 As1 Mn4 136.73(3)
Fe1 As1 Mn4 136.98(4)
C21 Fe2 C22 92.3(2)
C21 Fe2 C23 90.7(2)
C22 Fe2 C23 105.0(2)
C21 Fe2 C120 175.5(2)
C22 Fe2 C120 83.3(2)
C23 Fe2 C120 89.7(2)
C21 Fe2 As1 79.38(17)
C22 Fe2 As1 140.27(18)
C23 Fe2 As1 113.76(16)
C120 Fe2 As1 104.54(15)
C21 Fe2 Fe1 134.77(17)
C22 Fe2 Fe1 123.55(17)
C23 Fe2 Fe1 103.51(17)
C120 Fe2 Fe1 49.34(15)
As1 Fe2 Fe1 55.52(3)
C21 Fe2 Fe3 97.88(17)
C22 Fe2 Fe3 89.84(17)
C23 Fe2 Fe3 162.54(17)
C120 Fe2 Fe3 82.86(15)
As1 Fe2 Fe3 53.76(3)
Fe1 Fe2 Fe3 59.85(3)
C11 Fe1 C12 91.3(3)
C11 Fe1 C13 93.6(3)
C12 Fe1 C13 108.4(3)
C11 Fe1 C120 173.8(3)
C12 Fe1 C120 82.5(2)
C13 Fe1 C120 88.9(3)
C11 Fe1 As1 81.0(2)
C12 Fe1 As1 139.1(2)
C13 Fe1 As1 112.1(2)
C120 Fe1 As1 103.34(15)
C11 Fe1 Fe2 136.4(2)
C12 Fe1 Fe2 121.26(19)
C13 Fe1 Fe2 101.3(2)
C120 Fe1 Fe2 48.20(14)
As1 Fe1 Fe2 55.45(3)
C11 Fe1 Fe3 96.4(2)
C12 Fe1 Fe3 87.5(2)
C13 Fe1 Fe3 161.0(2)
C120 Fe1 Fe3 82.80(16)
As1 Fe1 Fe3 54.06(3)
Fe2 Fe1 Fe3 60.67(3)
C32 Fe3 C33 95.9(3)
C32 Fe3 C31 101.3(3)
C33 Fe3 C31 102.1(3)
C32 Fe3 As1 99.5(2)
C33 Fe3 As1 97.8(2)
C31 Fe3 As1 149.4(2)
C32 Fe3 Fe1 97.1(2)
C33 Fe3 Fe1 152.1(2)
C31 Fe3 Fe1 99.3(2)
As1 Fe3 Fe1 55.80(3)
C32 Fe3 Fe2 151.8(2)
C33 Fe3 Fe2 99.76(19)
C31 Fe3 Fe2 98.1(2)
As1 Fe3 Fe2 55.41(3)
Fe1 Fe3 Fe2 59.48(3)
C44 Mn4 C41 94.4(3)
C44 Mn4 C42 90.5(3)
C41 Mn4 C42 89.9(2)
C44 Mn4 C43 96.1(3)
C41 Mn4 C43 91.1(3)
C42 Mn4 C43 173.2(3)
C44 Mn4 As1 86.64(18)
C41 Mn4 As1 178.81(19)
C42 Mn4 As1 90.56(17)
C43 Mn4 As1 88.29(18)
C44 Mn4 Br1 176.07(18)
C41 Mn4 Br1 89.25(19)
C42 Mn4 Br1 88.14(17)
C43 Mn4 Br1 85.2(2)
As1 Mn4 Br1 89.67(3)
C3 N1 C1 106.9(4)
C3 N1 C5 111.7(4)
C1 N1 C5 110.4(4)
C3 N1 C7 110.5(4)
C1 N1 C7 111.1(4)
C5 N1 C7 106.2(4)
C8 C7 N1 114.7(5)
C8 C7 H7A 108.6
N1 C7 H7A 108.6
C8 C7 H7B 108.6
N1 C7 H7B 108.6
H7A C7 H7B 107.6
C3 C4 H4A 109.5
C3 C4 H4B 109.5
H4A C4 H4B 109.5
C3 C4 H4C 109.5
H4A C4 H4C 109.5
H4B C4 H4C 109.5
C6 C5 N1 115.4(5)
C6 C5 H5A 108.4
N1 C5 H5A 108.4
C6 C5 H5B 108.4
N1 C5 H5B 108.4
H5A C5 H5B 107.5
C4 C3 N1 115.1(5)
C4 C3 H3A 108.5
N1 C3 H3A 108.5
C4 C3 H3B 108.5
N1 C3 H3B 108.5
H3A C3 H3B 107.5
N1 C1 C2 115.8(5)
N1 C1 H1A 108.3
C2 C1 H1A 108.3
N1 C1 H1B 108.3
C2 C1 H1B 108.3
H1A C1 H1B 107.4
C1 C2 H2A 109.5
C1 C2 H2B 109.5
H2A C2 H2B 109.5
C1 C2 H2C 109.5
H2A C2 H2C 109.5
H2B C2 H2C 109.5
O23 C23 Fe2 177.9(5)
O41 C41 Mn4 178.8(6)
O120 C120 Fe2 139.3(4)
O120 C120 Fe1 138.3(4)
Fe2 C120 Fe1 82.46(19)
O12 C12 Fe1 178.1(5)
O42 C42 Mn4 177.0(5)
O22 C22 Fe2 175.4(5)
O21 C21 Fe2 174.9(5)
O43 C43 Mn4 177.1(6)
O32 C32 Fe3 178.4(6)
C5 C6 H6A 109.5
C5 C6 H6B 109.5
H6A C6 H6B 109.5
C5 C6 H6C 109.5
H6A C6 H6C 109.5
H6B C6 H6C 109.5
O11 C11 Fe1 176.4(6)
O13 C13 Fe1 178.6(6)
C7 C8 H8A 109.5
C7 C8 H8B 109.5
H8A C8 H8B 109.5
C7 C8 H8C 109.5
H8A C8 H8C 109.5
H8B C8 H8C 109.5
O33 C33 Fe3 177.4(7)
O31 C31 Fe3 178.6(6)
O44 C44 Mn4 177.5(6)

loop_
_geom_bond_atom_site_label_1
_geom_bond_atom_site_label_2
_geom_bond_distance
As1 Fe3 2.2734(10)
As1 Fe2 2.3204(9)
As1 Fe1 2.3222(9)
As1 Mn4 2.4157(9)
Fe2 C21 1.784(5)
Fe2 C22 1.794(5)
Fe2 C23 1.798(5)
Fe2 C120 1.978(5)
Fe2 Fe1 2.6306(10)
Fe2 Fe3 2.6623(11)
Fe1 C11 1.777(6)
Fe1 C12 1.785(6)
Fe1 C13 1.812(7)
Fe1 C120 2.013(5)
Fe1 Fe3 2.6407(12)
Br1 Mn4 2.5178(10)
Fe3 C32 1.766(7)
Fe3 C33 1.774(6)
Fe3 C31 1.804(6)
Mn4 C44 1.790(6)
Mn4 C41 1.840(6)
Mn4 C42 1.855(6)
Mn4 C43 1.878(7)
N1 C3 1.513(7)
N1 C1 1.515(7)
N1 C5 1.517(7)
N1 C7 1.520(6)
C7 C8 1.505(9)
C7 H7A 0.9700
C7 H7B 0.9700
C4 C3 1.504(10)
C4 H4A 0.9600
C4 H4B 0.9600
C4 H4C 0.9600
C5 C6 1.514(8)
C5 H5A 0.9700
C5 H5B 0.9700
C3 H3A 0.9700
C3 H3B 0.9700
C1 C2 1.520(9)
C1 H1A 0.9700
C1 H1B 0.9700
C2 H2A 0.9600
C2 H2B 0.9600
C2 H2C 0.9600
O21 C21 1.152(6)
O120 C120 1.157(6)
O42 C42 1.142(7)
O12 C12 1.147(7)
C23 O23 1.129(6)
O43 C43 1.134(8)
C41 O41 1.128(7)
O44 C44 1.148(7)
O22 C22 1.129(6)
O32 C32 1.152(8)
O13 C13 1.130(8)
O11 C11 1.144(8)
O33 C33 1.136(8)
C6 H6A 0.9600
C6 H6B 0.9600
C6 H6C 0.9600
C8 H8A 0.9600
C8 H8B 0.9600
C8 H8C 0.9600
O31 C31 1.136(7)
